data_4119940
loop_
_publ_author_name
'Hadrien Heuclin'
'Samuel Y.-F. Ho'
'Xavier F. Le Goff'
'Cheuk-Wai So'
'Nicolas M\'ezailles'

_publ_contact_author_address
;Laboratoire DCPH
Ecole Polytechnique
Route de Saclay
F91128 Palaiseau
France
;
_publ_contact_author_email mezailles@chimie.ups-tlse.fr
_publ_contact_author_fax +33(0)561558204
_publ_contact_author_name 'Nicolas Mezailles'
_publ_contact_author_phone +33(0)561556292
_publ_section_title
;
 Facile B-H Bond Activation of Borane by Stable Carbenoid Species
;
_journal_name_full 'Journal of the American Chemical Society'
_journal_page_first 8774
_journal_page_last 8777
_journal_paper_doi 10.1021/ja401763c
_journal_volume 135
_journal_year 2013
_chemical_formula_moiety 'C33 H43 B Cl Li O2 P2 S'
_chemical_formula_sum 'C33 H43 B Cl Li O2 P2 S'
_chemical_formula_weight 618.87
_chemical_name_systematic
; 
 ? 
;
_space_group_IT_number 2
_symmetry_cell_setting triclinic
_symmetry_space_group_name_Hall '-P 1'
_symmetry_space_group_name_H-M 'P -1'
_atom_sites_solution_hydrogens geom
_atom_sites_solution_primary direct
_atom_sites_solution_secondary difmap
_audit_creation_method SHELXL-97
_cell_angle_alpha 89.863(1)
_cell_angle_beta 81.233(1)
_cell_angle_gamma 72.371(1)
_cell_formula_units_Z 4
_cell_length_a 10.664(1)
_cell_length_b 17.001(1)
_cell_length_c 19.878(1)
_cell_measurement_reflns_used 171
_cell_measurement_temperature 150.0(1)
_cell_measurement_theta_max 27.485
_cell_measurement_theta_min 0.998
_cell_volume 3390.8(4)
_computing_cell_refinement 'DENZO (Otwinowski & Minor, 1997) & COLLECT'
_computing_data_collection 'COLLECT (Hooft, R.W.W., 1998)'
_computing_data_reduction 'DENZO & COLLECT'
_computing_molecular_graphics 'PLATON (Spek, 2009)'
_computing_publication_material 'PLATON (Spek, 2009)'
_computing_structure_refinement 'SHELXL-97 (Sheldrick, 1997)'
_computing_structure_solution 'SIR97 (Altomare et al., 1999)'
_diffrn_ambient_temperature 150.0(1)
_diffrn_measured_fraction_theta_full 0.951
_diffrn_measured_fraction_theta_max 0.951
_diffrn_measurement_device_type KappaCCD
_diffrn_measurement_method 'phi and omega scans'
_diffrn_radiation_monochromator graphite
_diffrn_radiation_source 'fine-focus sealed tube'
_diffrn_radiation_type MoK\a
_diffrn_radiation_wavelength 0.71069
_diffrn_reflns_av_R_equivalents 0.0297
_diffrn_reflns_av_sigmaI/netI 0.0516
_diffrn_reflns_limit_h_max 12
_diffrn_reflns_limit_h_min -12
_diffrn_reflns_limit_k_max 20
_diffrn_reflns_limit_k_min -17
_diffrn_reflns_limit_l_max 23
_diffrn_reflns_limit_l_min -22
_diffrn_reflns_number 20409
_diffrn_reflns_theta_full 25.02
_diffrn_reflns_theta_max 25.02
_diffrn_reflns_theta_min 2.77
_exptl_absorpt_coefficient_mu 0.296
_exptl_absorpt_correction_T_max 0.9217
_exptl_absorpt_correction_T_min 0.8423
_exptl_absorpt_correction_type multi-scan
_exptl_absorpt_process_details 'DENZO/SCALEPACK (Otwinowski & Minor, 1996)'
_exptl_crystal_colour Yellow
_exptl_crystal_density_diffrn 1.212
_exptl_crystal_description Block
_exptl_crystal_F_000 1312
_exptl_crystal_size_max 0.60
_exptl_crystal_size_mid 0.28
_exptl_crystal_size_min 0.28
_refine_diff_density_max 0.522
_refine_diff_density_min -0.440
_refine_diff_density_rms 0.066
_refine_ls_extinction_method none
_refine_ls_goodness_of_fit_ref 1.075
_refine_ls_hydrogen_treatment mixed
_refine_ls_matrix_type full
_refine_ls_number_parameters 808
_refine_ls_number_reflns 11413
_refine_ls_number_restraints 28
_refine_ls_restrained_S_all 1.074
_refine_ls_R_factor_all 0.0707
_refine_ls_R_factor_gt 0.0558
_refine_ls_shift/su_max 0.000
_refine_ls_shift/su_mean 0.000
_refine_ls_structure_factor_coef Fsqd
_refine_ls_weighting_details 'calc w=1/[\s^2^(Fo^2^)+(0.0562P)^2^+4.5644P] where P=(Fo^2^+2Fc^2^)/3'
_refine_ls_weighting_scheme calc
_refine_ls_wR_factor_gt 0.1471
_refine_ls_wR_factor_ref 0.1624
_reflns_number_gt 9214
_reflns_number_total 11413
_reflns_threshold_expression >2sigma(I)
_cod_data_source_file ja401763c_si_002_1.cif
_cod_data_source_block hh947
_cod_original_sg_symbol_H-M 'P -1 '
_cod_database_code 4119940

loop_
_symmetry_equiv_pos_as_xyz
'x, y, z'
'-x, -y, -z'

loop_
_atom_site_label
_atom_site_type_symbol
_atom_site_fract_x
_atom_site_fract_y
_atom_site_fract_z
_atom_site_U_iso_or_equiv
_atom_site_adp_type
_atom_site_occupancy
_atom_site_symmetry_multiplicity
_atom_site_calc_flag
_atom_site_refinement_flags
_atom_site_disorder_assembly
_atom_site_disorder_group
Cl1 Cl 0.80054(7) 0.70120(5) 0.16874(4) 0.0389(2) Uani 1 1 d . . .
S1A S 0.4338(2) 0.73874(18) 0.05056(11) 0.0305(5) Uani 0.684(3) 1 d P A 1
B1A B 0.3500(16) 0.8441(9) 0.2187(8) 0.022(2) Uani 0.684(3) 1 d PD A 1
H1BA H 0.313(4) 0.8814(17) 0.2668(11) 0.027 Uiso 0.684(3) 1 d PD A 1
H2BA H 0.353(4) 0.7793(10) 0.2256(17) 0.027 Uiso 0.684(3) 1 d PD A 1
H3BA H 0.293(3) 0.8709(17) 0.1780(13) 0.027 Uiso 0.684(3) 1 d PD A 1
S1B S 0.3453(9) 0.8275(4) 0.2283(4) 0.0304(15) Uani 0.316(3) 1 d P A 2
B1B B 0.439(2) 0.7380(15) 0.0574(11) 0.022(2) Uani 0.316(3) 1 d PD A 2
H1BB H 0.386(5) 0.6935(17) 0.075(3) 0.027 Uiso 0.316(3) 1 d PD A 2
H2BB H 0.390(5) 0.7994(18) 0.083(3) 0.027 Uiso 0.316(3) 1 d PD A 2
H3BB H 0.451(7) 0.741(3) 0.0015(11) 0.027 Uiso 0.316(3) 1 d PD A 2
P1 P 0.60741(7) 0.68596(4) 0.08252(4) 0.02348(18) Uani 1 1 d . . .
P2 P 0.53262(7) 0.83164(4) 0.18831(4) 0.02456(18) Uani 1 1 d . . .
O1 O 0.1974(2) 0.66757(13) 0.18071(12) 0.0360(5) Uani 1 1 d . A .
O2 O 0.0894(2) 0.85161(14) 0.12228(13) 0.0424(6) Uani 1 1 d . A .
C1 C 0.6375(3) 0.74028(17) 0.14804(15) 0.0261(6) Uani 1 1 d . A .
C2 C 0.7438(3) 0.66817(17) 0.01093(15) 0.0261(6) Uani 1 1 d . A .
C3 C 0.8675(3) 0.61132(18) 0.01477(17) 0.0330(7) Uani 1 1 d . . .
H3 H 0.8801 0.5799 0.0541 0.040 Uiso 1 1 calc R A .
C4 C 0.9724(3) 0.6003(2) -0.03848(19) 0.0411(8) Uani 1 1 d . A .
H4 H 1.0565 0.5616 -0.0353 0.049 Uiso 1 1 calc R . .
C5 C 0.9552(3) 0.6453(2) -0.09595(19) 0.0438(8) Uani 1 1 d . . .
H5 H 1.0261 0.6360 -0.1332 0.053 Uiso 1 1 calc R A .
C6 C 0.8340(4) 0.7040(2) -0.09914(18) 0.0443(8) Uani 1 1 d . A .
H6 H 0.8228 0.7368 -0.1378 0.053 Uiso 1 1 calc R . .
C7 C 0.7290(3) 0.7149(2) -0.04613(16) 0.0358(7) Uani 1 1 d . . .
H7 H 0.6457 0.7548 -0.0489 0.043 Uiso 1 1 calc R A .
C8 C 0.6175(3) 0.58180(17) 0.10879(16) 0.0286(6) Uani 1 1 d . A .
C9 C 0.6213(3) 0.52054(19) 0.06120(18) 0.0360(7) Uani 1 1 d . . .
H9 H 0.6236 0.5321 0.0143 0.043 Uiso 1 1 calc R A .
C10 C 0.6219(4) 0.4427(2) 0.0827(2) 0.0508(10) Uani 1 1 d . A .
H10 H 0.6235 0.4010 0.0505 0.061 Uiso 1 1 calc R . .
C11 C 0.6201(4) 0.4259(2) 0.1506(2) 0.0525(10) Uani 1 1 d . . .
H11 H 0.6216 0.3724 0.1650 0.063 Uiso 1 1 calc R A .
C12 C 0.6163(4) 0.4863(2) 0.1979(2) 0.0472(9) Uani 1 1 d . A .
H12 H 0.6147 0.4744 0.2447 0.057 Uiso 1 1 calc R . .
C13 C 0.6146(3) 0.5640(2) 0.17672(18) 0.0387(8) Uani 1 1 d . . .
H13 H 0.6114 0.6057 0.2093 0.046 Uiso 1 1 calc R A .
C14 C 0.6095(3) 0.84665(17) 0.26100(15) 0.0263(6) Uani 1 1 d . A .
C15 C 0.5844(4) 0.8059(2) 0.31882(18) 0.0451(9) Uani 1 1 d . . .
H15 H 0.5270 0.7726 0.3199 0.054 Uiso 1 1 calc R A .
C16 C 0.6415(4) 0.8128(3) 0.37527(19) 0.0545(10) Uani 1 1 d . A .
H16 H 0.6236 0.7840 0.4148 0.065 Uiso 1 1 calc R . .
C17 C 0.7244(4) 0.8613(2) 0.37488(19) 0.0483(9) Uani 1 1 d . . .
H17 H 0.7632 0.8665 0.4140 0.058 Uiso 1 1 calc R A .
C18 C 0.7502(3) 0.9021(2) 0.31694(18) 0.0395(8) Uani 1 1 d . A .
H18 H 0.8071 0.9357 0.3161 0.047 Uiso 1 1 calc R . .
C19 C 0.6934(3) 0.89450(18) 0.25980(17) 0.0318(7) Uani 1 1 d . . .
H19 H 0.7126 0.9223 0.2199 0.038 Uiso 1 1 calc R A .
C20 C 0.5370(3) 0.92000(18) 0.13767(16) 0.0301(7) Uani 1 1 d . A .
C21 C 0.6383(3) 0.9130(2) 0.08326(16) 0.0365(7) Uani 1 1 d . . .
H21 H 0.7053 0.8615 0.0717 0.044 Uiso 1 1 calc R A .
C22 C 0.6419(4) 0.9816(2) 0.04566(19) 0.0484(10) Uani 1 1 d . A .
H22 H 0.7121 0.9774 0.0088 0.058 Uiso 1 1 calc R . .
C23 C 0.5420(5) 1.0563(2) 0.0623(2) 0.0543(12) Uani 1 1 d . . .
H23 H 0.5435 1.1029 0.0362 0.065 Uiso 1 1 calc R A .
C24 C 0.4414(4) 1.0634(2) 0.1159(2) 0.0489(10) Uani 1 1 d . A .
H24 H 0.3741 1.1149 0.1269 0.059 Uiso 1 1 calc R . .
C25 C 0.4372(3) 0.99640(19) 0.15403(18) 0.0383(8) Uani 1 1 d . . .
H25 H 0.3674 1.0016 0.1913 0.046 Uiso 1 1 calc R A .
C26 C 0.1482(5) 0.6622(2) 0.2507(2) 0.0567(10) Uani 1 1 d . . .
H26A H 0.2236 0.6444 0.2766 0.068 Uiso 1 1 calc R . .
H26B H 0.1000 0.6205 0.2555 0.068 Uiso 1 1 calc R . .
C27 C 0.0565(4) 0.7443(2) 0.2788(2) 0.0534(10) Uani 1 1 d . . .
H27A H 0.1055 0.7848 0.2758 0.080 Uiso 1 1 calc R . .
H27B H 0.0207 0.7398 0.3266 0.080 Uiso 1 1 calc R . .
H27C H -0.0170 0.7621 0.2525 0.080 Uiso 1 1 calc R . .
C28 C 0.2651(4) 0.5876(2) 0.1475(2) 0.0473(9) Uani 1 1 d . . .
H28A H 0.3250 0.5539 0.1773 0.057 Uiso 1 1 calc R . .
H28B H 0.3209 0.5945 0.1047 0.057 Uiso 1 1 calc R . .
C29 C 0.1717(4) 0.5421(2) 0.1312(2) 0.0563(10) Uani 1 1 d . . .
H29A H 0.1205 0.5315 0.1736 0.085 Uiso 1 1 calc R . .
H29B H 0.2233 0.4895 0.1068 0.085 Uiso 1 1 calc R . .
H29C H 0.1106 0.5757 0.1026 0.085 Uiso 1 1 calc R . .
C30 C 0.0217(5) 0.8434(3) 0.0697(3) 0.096(2) Uani 1 1 d . . .
H30A H 0.0447 0.8767 0.0315 0.116 Uiso 1 1 calc R . .
H30B H -0.0754 0.8659 0.0858 0.116 Uiso 1 1 calc R . .
C31 C 0.0521(5) 0.7593(3) 0.0450(2) 0.0773(15) Uani 1 1 d . . .
H31A H 0.1476 0.7373 0.0273 0.116 Uiso 1 1 calc R . .
H31B H 0.0007 0.7572 0.0086 0.116 Uiso 1 1 calc R . .
H31C H 0.0289 0.7260 0.0824 0.116 Uiso 1 1 calc R . .
C32 C 0.0409(4) 0.9344(2) 0.1529(2) 0.0543(10) Uani 1 1 d . . .
H32A H 0.0677 0.9337 0.1985 0.065 Uiso 1 1 calc R . .
H32B H -0.0577 0.9534 0.1590 0.065 Uiso 1 1 calc R . .
C33 C 0.0927(4) 0.9936(2) 0.1110(2) 0.0594(11) Uani 1 1 d . . .
H33A H 0.1899 0.9715 0.0995 0.089 Uiso 1 1 calc R . .
H33B H 0.0688 1.0465 0.1368 0.089 Uiso 1 1 calc R . .
H33C H 0.0537 1.0020 0.0689 0.089 Uiso 1 1 calc R . .
Li1 Li 0.2454(5) 0.7677(3) 0.1483(3) 0.0333(11) Uani 1 1 d D . .
Cl2 Cl 0.67493(7) 0.31085(5) 0.34053(4) 0.0380(2) Uani 1 1 d . . .
S2A S 1.05534(18) 0.27065(15) 0.44719(8) 0.0257(5) Uani 0.684(3) 1 d P A 1
B2A B 1.1262(17) 0.1758(11) 0.2795(9) 0.057(6) Uani 0.684(3) 1 d PD A 1
H4BA H 1.185(5) 0.151(2) 0.3202(17) 0.069 Uiso 0.684(3) 1 d PD A 1
H5BA H 1.160(5) 0.135(2) 0.2334(14) 0.069 Uiso 0.684(3) 1 d PD A 1
H6BA H 1.125(5) 0.2395(14) 0.269(2) 0.069 Uiso 0.684(3) 1 d PD A 1
S2B S 1.1295(7) 0.1827(5) 0.2723(3) 0.0325(17) Uani 0.316(3) 1 d P A 2
B2B B 1.053(2) 0.2736(18) 0.4447(11) 0.057(6) Uani 0.316(3) 1 d PD A 2
H4BB H 1.099(7) 0.213(2) 0.417(3) 0.069 Uiso 0.316(3) 1 d PD A 2
H5BB H 1.106(7) 0.318(2) 0.427(3) 0.069 Uiso 0.316(3) 1 d PD A 2
H6BB H 1.045(10) 0.268(5) 0.5003(12) 0.069 Uiso 0.316(3) 1 d PD A 2
P3 P 0.87702(7) 0.32433(4) 0.42156(4) 0.02332(18) Uani 1 1 d . . .
P4 P 0.94476(7) 0.18178(5) 0.31386(4) 0.02523(18) Uani 1 1 d . . .
O3 O 1.2785(2) 0.34675(13) 0.31431(11) 0.0336(5) Uani 1 1 d . A .
O4 O 1.3946(2) 0.16378(13) 0.37237(12) 0.0363(5) Uani 1 1 d . A .
C34 C 0.8417(3) 0.27286(17) 0.35647(15) 0.0268(6) Uani 1 1 d . A .
C35 C 0.7497(3) 0.33661(17) 0.49697(15) 0.0263(6) Uani 1 1 d . A .
C36 C 0.6231(3) 0.39320(19) 0.49968(19) 0.0386(8) Uani 1 1 d . . .
H36 H 0.6030 0.4276 0.4626 0.046 Uiso 1 1 calc R A .
C37 C 0.5266(3) 0.3994(2) 0.5563(2) 0.0473(9) Uani 1 1 d . A .
H37 H 0.4403 0.4378 0.5576 0.057 Uiso 1 1 calc R . .
C38 C 0.5549(4) 0.3504(2) 0.61070(19) 0.0459(9) Uani 1 1 d . . .
H38 H 0.4900 0.3568 0.6504 0.055 Uiso 1 1 calc R A .
C39 C 0.6785(4) 0.2920(2) 0.60690(18) 0.0441(8) Uani 1 1 d . A .
H39 H 0.6973 0.2560 0.6432 0.053 Uiso 1 1 calc R . .
C40 C 0.7748(3) 0.2856(2) 0.55043(17) 0.0362(7) Uani 1 1 d . . .
H40 H 0.8597 0.2454 0.5485 0.043 Uiso 1 1 calc R A .
C41 C 0.8612(3) 0.43037(17) 0.39862(16) 0.0272(6) Uani 1 1 d . A .
C42 C 0.8673(3) 0.48792(18) 0.44635(17) 0.0335(7) Uani 1 1 d . . .
H42 H 0.8738 0.4731 0.4921 0.040 Uiso 1 1 calc R A .
C43 C 0.8639(3) 0.5670(2) 0.4274(2) 0.0456(9) Uani 1 1 d . A .
H43 H 0.8683 0.6063 0.4602 0.055 Uiso 1 1 calc R . .
C44 C 0.8539(3) 0.5886(2) 0.3607(2) 0.0503(10) Uani 1 1 d . . .
H44 H 0.8519 0.6428 0.3478 0.060 Uiso 1 1 calc R A .
C45 C 0.8470(4) 0.5318(2) 0.3131(2) 0.0510(10) Uani 1 1 d . A .
H45 H 0.8394 0.5469 0.2675 0.061 Uiso 1 1 calc R . .
C46 C 0.8512(3) 0.4525(2) 0.33221(18) 0.0380(8) Uani 1 1 d . . .
H46 H 0.8472 0.4132 0.2994 0.046 Uiso 1 1 calc R A .
C47 C 0.8633(3) 0.16883(18) 0.24226(15) 0.0270(6) Uani 1 1 d . A .
C48 C 0.8769(3) 0.2163(2) 0.18714(17) 0.0388(8) Uani 1 1 d . . .
H48 H 0.9272 0.2537 0.1878 0.047 Uiso 1 1 calc R A .
C49 C 0.8181(4) 0.2101(2) 0.13070(18) 0.0467(9) Uani 1 1 d . A .
H49 H 0.8290 0.2427 0.0927 0.056 Uiso 1 1 calc R . .
C50 C 0.7433(3) 0.1564(2) 0.12980(17) 0.0423(8) Uani 1 1 d . . .
H50 H 0.7034 0.1515 0.0911 0.051 Uiso 1 1 calc R A .
C51 C 0.7273(3) 0.11002(19) 0.18576(18) 0.0377(8) Uani 1 1 d . A .
H51 H 0.6753 0.0735 0.1856 0.045 Uiso 1 1 calc R . .
C52 C 0.7867(3) 0.11633(18) 0.24231(16) 0.0310(7) Uani 1 1 d . . .
H52 H 0.7746 0.0846 0.2808 0.037 Uiso 1 1 calc R A .
C53 C 0.9447(3) 0.09201(18) 0.36354(16) 0.0293(7) Uani 1 1 d . A .
C54 C 0.8471(3) 0.0983(2) 0.41966(16) 0.0338(7) Uani 1 1 d . . .
H54 H 0.7811 0.1498 0.4327 0.041 Uiso 1 1 calc R A .
C55 C 0.8457(4) 0.0294(2) 0.45677(19) 0.0475(9) Uani 1 1 d . A .
H55 H 0.7775 0.0337 0.4947 0.057 Uiso 1 1 calc R . .
C56 C 0.9426(4) -0.0452(2) 0.4390(2) 0.0529(11) Uani 1 1 d . . .
H56 H 0.9421 -0.0920 0.4651 0.063 Uiso 1 1 calc R A .
C57 C 1.0399(4) -0.0519(2) 0.3835(2) 0.0508(10) Uani 1 1 d . A .
H57 H 1.1062 -0.1036 0.3713 0.061 Uiso 1 1 calc R . .
C58 C 1.0422(3) 0.01568(19) 0.34532(18) 0.0395(8) Uani 1 1 d . . .
H58 H 1.1096 0.0105 0.3069 0.047 Uiso 1 1 calc R A .
C59 C 1.3245(4) 0.3514(2) 0.24369(18) 0.0496(9) Uani 1 1 d . . .
H59A H 1.3685 0.3950 0.2372 0.059 Uiso 1 1 calc R . .
H59B H 1.2481 0.3656 0.2184 0.059 Uiso 1 1 calc R . .
C60 C 1.4203(4) 0.2703(2) 0.2174(2) 0.0496(9) Uani 1 1 d . . .
H60A H 1.4981 0.2581 0.2408 0.074 Uiso 1 1 calc R . .
H60B H 1.4489 0.2722 0.1683 0.074 Uiso 1 1 calc R . .
H60C H 1.3772 0.2270 0.2257 0.074 Uiso 1 1 calc R . .
C61 C 1.2083(3) 0.4278(2) 0.3466(2) 0.0439(8) Uani 1 1 d . . .
H61A H 1.1536 0.4213 0.3899 0.053 Uiso 1 1 calc R . .
H61B H 1.1471 0.4600 0.3166 0.053 Uiso 1 1 calc R . .
C62 C 1.2995(4) 0.4752(2) 0.3610(2) 0.0536(10) Uani 1 1 d . . .
H62A H 1.3619 0.4432 0.3897 0.080 Uiso 1 1 calc R . .
H62B H 1.2469 0.5281 0.3848 0.080 Uiso 1 1 calc R . .
H62C H 1.3493 0.4855 0.3180 0.080 Uiso 1 1 calc R . .
C63 C 1.4725(4) 0.1772(3) 0.4206(2) 0.0580(11) Uani 1 1 d . . .
H63A H 1.5651 0.1689 0.3977 0.070 Uiso 1 1 calc R . .
H63B H 1.4749 0.1367 0.4566 0.070 Uiso 1 1 calc R . .
C64 C 1.4170(4) 0.2613(2) 0.45173(19) 0.0500(10) Uani 1 1 d . . .
H64A H 1.4118 0.3014 0.4160 0.075 Uiso 1 1 calc R . .
H64B H 1.4745 0.2701 0.4831 0.075 Uiso 1 1 calc R . .
H64C H 1.3275 0.2684 0.4769 0.075 Uiso 1 1 calc R . .
C65 C 1.4377(4) 0.0801(2) 0.34606(19) 0.0445(8) Uani 1 1 d . . .
H65A H 1.5362 0.0589 0.3401 0.053 Uiso 1 1 calc R . .
H65B H 1.4107 0.0784 0.3007 0.053 Uiso 1 1 calc R . .
C66 C 1.3807(4) 0.0254(2) 0.3918(2) 0.0579(11) Uani 1 1 d . . .
H66A H 1.4160 0.0214 0.4348 0.087 Uiso 1 1 calc R . .
H66B H 1.4053 -0.0298 0.3697 0.087 Uiso 1 1 calc R . .
H66C H 1.2834 0.0486 0.4009 0.087 Uiso 1 1 calc R . .
Li2 Li 1.2364(5) 0.2460(3) 0.3478(3) 0.0311(11) Uani 1 1 d D . .

loop_
_atom_site_aniso_label
_atom_site_aniso_U_11
_atom_site_aniso_U_22
_atom_site_aniso_U_33
_atom_site_aniso_U_23
_atom_site_aniso_U_13
_atom_site_aniso_U_12
Cl1 0.0290(4) 0.0393(4) 0.0482(5) -0.0057(4) -0.0149(3) -0.0057(3)
S1A 0.0291(7) 0.0341(8) 0.0292(10) 0.0037(6) -0.0104(6) -0.0080(6)
B1A 0.023(4) 0.023(5) 0.026(5) 0.010(3) 0.003(3) -0.017(3)
S1B 0.033(2) 0.037(3) 0.027(3) 0.001(2) 0.0015(17) -0.023(2)
B1B 0.023(4) 0.023(5) 0.026(5) 0.010(3) 0.003(3) -0.017(3)
P1 0.0265(4) 0.0227(4) 0.0223(4) 0.0025(3) -0.0042(3) -0.0089(3)
P2 0.0262(4) 0.0259(4) 0.0243(4) 0.0000(3) -0.0049(3) -0.0116(3)
O1 0.0367(12) 0.0339(12) 0.0391(14) 0.0003(10) 0.0000(10) -0.0161(10)
O2 0.0371(12) 0.0396(13) 0.0515(16) 0.0026(11) -0.0144(11) -0.0098(10)
C1 0.0226(14) 0.0289(15) 0.0282(16) -0.0021(12) -0.0083(12) -0.0076(11)
C2 0.0318(15) 0.0226(14) 0.0243(16) -0.0002(12) 0.0013(12) -0.0116(12)
C3 0.0348(17) 0.0277(16) 0.0362(18) 0.0045(13) -0.0034(14) -0.0101(13)
C4 0.0372(18) 0.0274(16) 0.055(2) -0.0017(15) 0.0024(16) -0.0088(14)
C5 0.045(2) 0.0366(18) 0.046(2) -0.0031(16) 0.0149(16) -0.0167(15)
C6 0.054(2) 0.045(2) 0.0318(19) 0.0062(15) 0.0038(16) -0.0180(17)
C7 0.0381(17) 0.0363(17) 0.0290(18) 0.0082(14) -0.0013(14) -0.0072(14)
C8 0.0247(14) 0.0248(15) 0.0372(18) 0.0052(13) -0.0043(12) -0.0094(12)
C9 0.0404(18) 0.0300(16) 0.0366(19) -0.0005(14) 0.0000(14) -0.0123(14)
C10 0.045(2) 0.0278(18) 0.079(3) -0.0025(18) -0.0014(19) -0.0148(15)
C11 0.042(2) 0.0303(18) 0.085(3) 0.021(2) -0.006(2) -0.0136(15)
C12 0.050(2) 0.050(2) 0.050(2) 0.0269(18) -0.0147(18) -0.0236(17)
C13 0.0432(19) 0.0409(18) 0.039(2) 0.0135(15) -0.0144(15) -0.0203(15)
C14 0.0301(15) 0.0264(15) 0.0230(15) -0.0023(12) -0.0039(12) -0.0097(12)
C15 0.064(2) 0.054(2) 0.033(2) 0.0136(16) -0.0157(17) -0.0372(19)
C16 0.077(3) 0.068(3) 0.030(2) 0.0174(18) -0.0177(19) -0.035(2)
C17 0.064(2) 0.050(2) 0.037(2) 0.0000(17) -0.0266(18) -0.0171(18)
C18 0.0420(19) 0.0329(17) 0.049(2) -0.0005(15) -0.0203(16) -0.0135(14)
C19 0.0318(16) 0.0313(16) 0.0381(19) 0.0103(14) -0.0137(14) -0.0146(13)
C20 0.0377(17) 0.0293(15) 0.0294(17) 0.0055(13) -0.0176(14) -0.0134(13)
C21 0.0459(19) 0.0440(19) 0.0294(18) 0.0097(14) -0.0154(15) -0.0236(15)
C22 0.062(2) 0.069(3) 0.036(2) 0.0229(18) -0.0269(18) -0.044(2)
C23 0.086(3) 0.041(2) 0.063(3) 0.0274(19) -0.056(3) -0.039(2)
C24 0.070(3) 0.0308(18) 0.058(3) 0.0082(17) -0.038(2) -0.0192(17)
C25 0.0469(19) 0.0309(17) 0.039(2) -0.0027(14) -0.0181(16) -0.0092(14)
C26 0.088(3) 0.047(2) 0.039(2) -0.0005(17) 0.005(2) -0.032(2)
C27 0.047(2) 0.066(3) 0.049(2) -0.0105(19) 0.0064(18) -0.0266(19)
C28 0.044(2) 0.0360(19) 0.059(3) -0.0078(17) 0.0009(17) -0.0129(15)
C29 0.067(3) 0.049(2) 0.059(3) -0.0077(19) -0.009(2) -0.027(2)
C30 0.079(3) 0.068(3) 0.155(6) -0.005(3) -0.079(4) -0.012(3)
C31 0.106(4) 0.113(4) 0.044(3) 0.003(3) -0.010(3) -0.080(4)
C32 0.050(2) 0.047(2) 0.055(3) -0.0019(19) -0.0022(18) -0.0013(17)
C33 0.066(3) 0.049(2) 0.068(3) 0.012(2) -0.015(2) -0.023(2)
Li1 0.034(3) 0.033(3) 0.034(3) 0.000(2) -0.005(2) -0.012(2)
Cl2 0.0276(4) 0.0394(4) 0.0483(5) -0.0029(4) -0.0124(3) -0.0091(3)
S2A 0.0221(8) 0.0320(8) 0.0231(8) 0.0025(6) -0.0045(5) -0.0079(6)
B2A 0.052(10) 0.032(6) 0.084(13) -0.009(7) -0.007(7) -0.009(6)
S2B 0.028(3) 0.059(4) 0.0177(19) -0.0048(19) 0.0020(16) -0.028(3)
B2B 0.052(10) 0.032(6) 0.084(13) -0.009(7) -0.007(7) -0.009(6)
P3 0.0248(4) 0.0233(4) 0.0232(4) 0.0023(3) -0.0034(3) -0.0094(3)
P4 0.0262(4) 0.0284(4) 0.0246(4) -0.0005(3) -0.0040(3) -0.0135(3)
O3 0.0362(12) 0.0337(12) 0.0318(12) -0.0002(9) 0.0033(9) -0.0163(9)
O4 0.0318(11) 0.0384(12) 0.0402(14) 0.0023(10) -0.0081(10) -0.0117(10)
C34 0.0243(14) 0.0285(15) 0.0312(17) -0.0003(12) -0.0089(12) -0.0111(12)
C35 0.0303(15) 0.0237(14) 0.0247(16) -0.0002(12) 0.0004(12) -0.0103(12)
C36 0.0365(17) 0.0289(16) 0.050(2) 0.0078(15) -0.0056(15) -0.0107(13)
C37 0.0326(18) 0.0297(17) 0.071(3) -0.0018(17) 0.0115(17) -0.0067(14)
C38 0.047(2) 0.0389(19) 0.047(2) -0.0040(16) 0.0194(16) -0.0189(16)
C39 0.051(2) 0.047(2) 0.0276(18) 0.0065(15) 0.0079(15) -0.0132(16)
C40 0.0335(17) 0.0371(17) 0.0319(18) 0.0063(14) 0.0038(13) -0.0064(13)
C41 0.0249(14) 0.0235(14) 0.0342(17) 0.0049(12) -0.0034(12) -0.0095(11)
C42 0.0321(16) 0.0295(16) 0.0356(18) -0.0034(13) 0.0035(13) -0.0091(13)
C43 0.0406(19) 0.0282(17) 0.067(3) -0.0068(17) -0.0012(17) -0.0130(14)
C44 0.041(2) 0.0281(18) 0.083(3) 0.0157(19) -0.0077(19) -0.0140(15)
C45 0.052(2) 0.051(2) 0.061(3) 0.033(2) -0.0217(19) -0.0266(18)
C46 0.0430(19) 0.0397(18) 0.0378(19) 0.0117(15) -0.0114(15) -0.0200(15)
C47 0.0277(15) 0.0299(15) 0.0247(16) -0.0021(12) -0.0033(12) -0.0113(12)
C48 0.049(2) 0.0431(19) 0.0333(19) 0.0055(15) -0.0044(15) -0.0279(16)
C49 0.061(2) 0.054(2) 0.0300(19) 0.0111(16) -0.0102(17) -0.0247(19)
C50 0.048(2) 0.050(2) 0.0307(19) 0.0003(15) -0.0168(15) -0.0126(16)
C51 0.0410(18) 0.0333(17) 0.044(2) -0.0028(15) -0.0181(15) -0.0139(14)
C52 0.0329(16) 0.0305(16) 0.0342(18) 0.0050(13) -0.0097(13) -0.0145(13)
C53 0.0350(16) 0.0286(15) 0.0296(17) 0.0037(13) -0.0142(13) -0.0134(13)
C54 0.0414(18) 0.0394(17) 0.0276(17) 0.0037(14) -0.0118(14) -0.0198(14)
C55 0.060(2) 0.059(2) 0.042(2) 0.0195(18) -0.0274(18) -0.036(2)
C56 0.078(3) 0.047(2) 0.060(3) 0.026(2) -0.048(2) -0.041(2)
C57 0.067(3) 0.0293(18) 0.067(3) 0.0082(18) -0.041(2) -0.0165(17)
C58 0.048(2) 0.0324(17) 0.042(2) -0.0013(15) -0.0195(16) -0.0121(15)
C59 0.073(3) 0.047(2) 0.032(2) 0.0016(16) 0.0019(18) -0.0290(19)
C60 0.047(2) 0.058(2) 0.043(2) -0.0081(18) 0.0076(17) -0.0222(18)
C61 0.0442(19) 0.0335(18) 0.051(2) -0.0059(16) 0.0055(16) -0.0136(15)
C62 0.070(3) 0.043(2) 0.051(2) -0.0068(18) -0.001(2) -0.0268(19)
C63 0.043(2) 0.065(3) 0.074(3) 0.007(2) -0.030(2) -0.0176(19)
C64 0.065(2) 0.065(3) 0.036(2) 0.0067(18) -0.0154(18) -0.040(2)
C65 0.0415(19) 0.0390(19) 0.047(2) -0.0012(16) -0.0015(16) -0.0057(15)
C66 0.065(3) 0.040(2) 0.069(3) 0.0011(19) -0.011(2) -0.0153(19)
Li2 0.033(3) 0.028(3) 0.032(3) -0.005(2) 0.000(2) -0.012(2)

loop_
_atom_type_symbol
_atom_type_description
_atom_type_scat_dispersion_real
_atom_type_scat_dispersion_imag
_atom_type_scat_source
C C 0.0033 0.0016 'International Tables Vol C Tables 4.2.6.8 and 6.1.1.4'
H H 0.0000 0.0000 'International Tables Vol C Tables 4.2.6.8 and 6.1.1.4'
B B 0.0013 0.0007 'International Tables Vol C Tables 4.2.6.8 and 6.1.1.4'
Cl Cl 0.1484 0.1585 'International Tables Vol C Tables 4.2.6.8 and 6.1.1.4'
Li Li -0.0003 0.0001 'International Tables Vol C Tables 4.2.6.8 and 6.1.1.4'
O O 0.0106 0.0060 'International Tables Vol C Tables 4.2.6.8 and 6.1.1.4'
P P 0.1023 0.0942 'International Tables Vol C Tables 4.2.6.8 and 6.1.1.4'
S S 0.1246 0.1234 'International Tables Vol C Tables 4.2.6.8 and 6.1.1.4'

loop_
_geom_angle_atom_site_label_1
_geom_angle_atom_site_label_2
_geom_angle_atom_site_label_3
_geom_angle
P1 S1A Li1 110.57(15)
P1 S1A H1BB 94(4)
Li1 S1A H1BB 52.9(10)
P1 S1A H2BB 104(4)
Li1 S1A H2BB 54.5(10)
H1BB S1A H2BB 107.0(14)
P1 S1A H3BB 108(4)
Li1 S1A H3BB 141(4)
H1BB S1A H3BB 121(3)
H2BB S1A H3BB 119(3)
P2 B1A Li1 115.7(8)
P2 B1A H1BA 112(2)
Li1 B1A H1BA 132.6(19)
P2 B1A H2BA 101(2)
Li1 B1A H2BA 56.2(16)
H1BA B1A H2BA 111.8(9)
P2 B1A H3BA 109(2)
Li1 B1A H3BA 55.2(16)
H1BA B1A H3BA 112.1(9)
H2BA B1A H3BA 111.3(9)
P2 S1B Li1 112.7(4)
P2 S1B H1BA 100(2)
Li1 S1B H1BA 137(2)
P2 S1B H2BA 103(3)
Li1 S1B H2BA 57(3)
H1BA S1B H2BA 141(2)
P2 S1B H3BA 91.5(18)
Li1 S1B H3BA 58.9(15)
H1BA S1B H3BA 95.4(16)
H2BA S1B H3BA 115(3)
P1 B1B Li1 116.8(11)
P1 B1B H1BB 100(4)
Li1 B1B H1BB 55.2(9)
P1 B1B H2BB 113(4)
Li1 B1B H2BB 56.5(9)
H1BB B1B H2BB 111.6(9)
P1 B1B H3BB 109(4)
Li1 B1B H3BB 134(4)
H1BB B1B H3BB 111.4(10)
H2BB B1B H3BB 111.8(10)
C1 P1 C8 108.99(14)
C1 P1 C2 109.95(14)
C8 P1 C2 102.91(13)
C1 P1 B1B 111.8(7)
C8 P1 B1B 110.0(7)
C2 P1 B1B 112.8(6)
C1 P1 S1A 114.41(12)
C8 P1 S1A 110.13(13)
C2 P1 S1A 109.83(11)
B1B P1 S1A 3.2(7)
C1 P2 C20 111.81(15)
C1 P2 C14 104.63(13)
C20 P2 C14 103.43(13)
C1 P2 B1A 120.5(5)
C20 P2 B1A 106.2(4)
C14 P2 B1A 109.0(5)
C1 P2 S1B 114.5(2)
C20 P2 S1B 115.3(2)
C14 P2 S1B 105.8(2)
B1A P2 S1B 9.1(5)
C26 O1 C28 112.3(3)
C26 O1 Li1 120.4(3)
C28 O1 Li1 121.0(3)
C30 O2 C32 111.5(3)
C30 O2 Li1 126.3(3)
C32 O2 Li1 122.0(3)
P1 C1 P2 126.74(16)
P1 C1 Cl1 114.47(16)
P2 C1 Cl1 118.48(16)
C7 C2 C3 118.7(3)
C7 C2 P1 120.6(2)
C3 C2 P1 120.5(2)
C4 C3 C2 120.4(3)
C4 C3 H3 119.8
C2 C3 H3 119.8
C5 C4 C3 120.4(3)
C5 C4 H4 119.8
C3 C4 H4 119.8
C4 C5 C6 119.6(3)
C4 C5 H5 120.2
C6 C5 H5 120.2
C5 C6 C7 120.1(3)
C5 C6 H6 119.9
C7 C6 H6 119.9
C6 C7 C2 120.7(3)
C6 C7 H7 119.6
C2 C7 H7 119.6
C13 C8 C9 119.5(3)
C13 C8 P1 120.0(2)
C9 C8 P1 120.5(2)
C10 C9 C8 119.7(3)
C10 C9 H9 120.1
C8 C9 H9 120.1
C11 C10 C9 119.9(4)
C11 C10 H10 120.0
C9 C10 H10 120.0
C10 C11 C12 120.6(3)
C10 C11 H11 119.7
C12 C11 H11 119.7
C11 C12 C13 119.6(3)
C11 C12 H12 120.2
C13 C12 H12 120.2
C8 C13 C12 120.7(3)
C8 C13 H13 119.7
C12 C13 H13 119.7
C15 C14 C19 119.2(3)
C15 C14 P2 117.5(2)
C19 C14 P2 123.2(2)
C14 C15 C16 120.8(3)
C14 C15 H15 119.6
C16 C15 H15 119.6
C15 C16 C17 120.5(3)
C15 C16 H16 119.8
C17 C16 H16 119.8
C18 C17 C16 119.0(3)
C18 C17 H17 120.5
C16 C17 H17 120.5
C17 C18 C19 120.5(3)
C17 C18 H18 119.8
C19 C18 H18 119.8
C14 C19 C18 120.1(3)
C14 C19 H19 120.0
C18 C19 H19 120.0
C21 C20 C25 119.7(3)
C21 C20 P2 120.5(2)
C25 C20 P2 119.9(3)
C20 C21 C22 119.9(3)
C20 C21 H21 120.1
C22 C21 H21 120.1
C21 C22 C23 119.5(4)
C21 C22 H22 120.2
C23 C22 H22 120.2
C24 C23 C22 120.8(3)
C24 C23 H23 119.6
C22 C23 H23 119.6
C23 C24 C25 120.4(4)
C23 C24 H24 119.8
C25 C24 H24 119.8
C24 C25 C20 119.7(4)
C24 C25 H25 120.1
C20 C25 H25 120.1
O1 C26 C27 109.8(3)
O1 C26 H26A 109.7
C27 C26 H26A 109.7
O1 C26 H26B 109.7
C27 C26 H26B 109.7
H26A C26 H26B 108.2
C26 C27 H27A 109.5
C26 C27 H27B 109.5
H27A C27 H27B 109.5
C26 C27 H27C 109.5
H27A C27 H27C 109.5
H27B C27 H27C 109.5
O1 C28 C29 113.3(3)
O1 C28 H28A 108.9
C29 C28 H28A 108.9
O1 C28 H28B 108.9
C29 C28 H28B 108.9
H28A C28 H28B 107.7
C28 C29 H29A 109.5
C28 C29 H29B 109.5
H29A C29 H29B 109.5
C28 C29 H29C 109.5
H29A C29 H29C 109.5
H29B C29 H29C 109.5
O2 C30 C31 113.1(4)
O2 C30 H30A 109.0
C31 C30 H30A 109.0
O2 C30 H30B 109.0
C31 C30 H30B 109.0
H30A C30 H30B 107.8
C30 C31 H31A 109.5
C30 C31 H31B 109.5
H31A C31 H31B 109.5
C30 C31 H31C 109.5
H31A C31 H31C 109.5
H31B C31 H31C 109.5
O2 C32 C33 112.4(3)
O2 C32 H32A 109.1
C33 C32 H32A 109.1
O2 C32 H32B 109.1
C33 C32 H32B 109.1
H32A C32 H32B 107.8
C32 C33 H33A 109.5
C32 C33 H33B 109.5
H33A C33 H33B 109.5
C32 C33 H33C 109.5
H33A C33 H33C 109.5
H33B C33 H33C 109.5
O2 Li1 O1 110.7(3)
O2 Li1 S1B 110.6(3)
O1 Li1 S1B 114.1(3)
O2 Li1 B1B 111.6(7)
O1 Li1 B1B 114.0(6)
S1B Li1 B1B 95.0(7)
O2 Li1 B1A 105.8(4)
O1 Li1 B1A 122.1(4)
S1B Li1 B1A 8.0(4)
B1B Li1 B1A 91.1(7)
O2 Li1 S1A 108.9(2)
O1 Li1 S1A 114.1(2)
S1B Li1 S1A 97.8(3)
B1B Li1 S1A 3.3(7)
B1A Li1 S1A 93.7(4)
O2 Li1 H2BA 127.3(7)
O1 Li1 H2BA 97.8(5)
S1B Li1 H2BA 18.6(5)
B1B Li1 H2BA 94.4(12)
B1A Li1 H2BA 25.8(2)
S1A Li1 H2BA 97.6(10)
O2 Li1 H3BA 83.1(7)
O1 Li1 H3BA 144.8(7)
S1B Li1 H3BA 33.3(5)
B1B Li1 H3BA 88.3(12)
B1A Li1 H3BA 25.8(3)
S1A Li1 H3BA 89.7(10)
H2BA Li1 H3BA 51.6(4)
O2 Li1 H1BB 120(2)
O1 Li1 H1BB 88.1(7)
S1B Li1 H1BB 111.5(18)
B1B Li1 H1BB 26.3(2)
B1A Li1 H1BB 110.2(17)
S1A Li1 H1BB 26.0(7)
H2BA Li1 H1BB 104(2)
H3BA Li1 H1BB 113.5(14)
O2 Li1 H2BB 97.4(18)
O1 Li1 H2BB 140.1(8)
S1B Li1 H2BB 79.3(17)
B1B Li1 H2BB 26.4(2)
B1A Li1 H2BB 73.2(16)
S1A Li1 H2BB 26.9(7)
H2BA Li1 H2BB 86(2)
H3BA Li1 H2BB 63.8(13)
H1BB Li1 H2BB 52.7(4)
P3 S2A Li2 112.06(14)
P3 S2A H4BB 107(5)
Li2 S2A H4BB 55.0(11)
P3 S2A H5BB 99(5)
Li2 S2A H5BB 54.9(10)
H4BB S2A H5BB 109.9(14)
P3 S2A H6BB 108(6)
Li2 S2A H6BB 139(6)
H4BB S2A H6BB 118(3)
H5BB S2A H6BB 113(3)
P4 B2A Li2 117.3(8)
P4 B2A H4BA 107(3)
Li2 B2A H4BA 51(2)
P4 B2A H5BA 109(3)
Li2 B2A H5BA 134(3)
H4BA B2A H5BA 111.5(9)
P4 B2A H6BA 106(3)
Li2 B2A H6BA 61(2)
H4BA B2A H6BA 111.9(10)
H5BA B2A H6BA 112.0(10)
P4 S2B Li2 113.6(3)
P4 S2B H4BA 96(3)
Li2 S2B H4BA 53(2)
P4 S2B H5BA 104(3)
Li2 S2B H5BA 137(3)
H4BA S2B H5BA 105(2)
P4 S2B H6BA 106(3)
Li2 S2B H6BA 60(3)
H4BA S2B H6BA 113(2)
H5BA S2B H6BA 129(2)
P3 B2B Li2 114.7(11)
P3 B2B H4BB 110(5)
Li2 B2B H4BB 56.2(9)
P3 B2B H5BB 103(5)
Li2 B2B H5BB 55.6(9)
H4BB B2B H5BB 111.5(9)
P3 B2B H6BB 109(6)
Li2 B2B H6BB 136(5)
H4BB B2B H6BB 111.9(10)
H5BB B2B H6BB 111.7(10)
C34 P3 C41 109.26(14)
C34 P3 C35 110.51(14)
C41 P3 C35 103.32(13)
C34 P3 B2B 113.8(8)
C41 P3 B2B 109.0(9)
C35 P3 B2B 110.4(6)
C34 P3 S2A 113.88(12)
C41 P3 S2A 110.28(12)
C35 P3 S2A 109.06(10)
B2B P3 S2A 1.6(8)
C34 P4 C53 112.04(15)
C34 P4 C47 104.74(13)
C53 P4 C47 103.86(13)
C34 P4 B2A 117.9(5)
C53 P4 B2A 108.7(6)
C47 P4 B2A 108.6(6)
C34 P4 S2B 115.9(2)
C53 P4 S2B 113.3(2)
C47 P4 S2B 105.64(19)
B2A P4 S2B 4.7(7)
C59 O3 C61 111.8(3)
C59 O3 Li2 119.7(2)
C61 O3 Li2 121.8(2)
C63 O4 C65 112.4(3)
C63 O4 Li2 125.5(3)
C65 O4 Li2 122.0(2)
P3 C34 P4 126.31(16)
P3 C34 Cl2 114.87(17)
P4 C34 Cl2 118.26(16)
C40 C35 C36 118.6(3)
C40 C35 P3 120.1(2)
C36 C35 P3 121.1(2)
C37 C36 C35 120.2(3)
C37 C36 H36 119.9
C35 C36 H36 119.9
C38 C37 C36 120.5(3)
C38 C37 H37 119.8
C36 C37 H37 119.8
C37 C38 C39 119.3(3)
C37 C38 H38 120.3
C39 C38 H38 120.3
C38 C39 C40 120.2(3)
C38 C39 H39 119.9
C40 C39 H39 119.9
C35 C40 C39 121.1(3)
C35 C40 H40 119.5
C39 C40 H40 119.5
C46 C41 C42 119.6(3)
C46 C41 P3 119.9(2)
C42 C41 P3 120.4(2)
C41 C42 C43 120.1(3)
C41 C42 H42 119.9
C43 C42 H42 119.9
C44 C43 C42 119.9(3)
C44 C43 H43 120.1
C42 C43 H43 120.1
C45 C44 C43 120.3(3)
C45 C44 H44 119.9
C43 C44 H44 119.9
C44 C45 C46 119.7(3)
C44 C45 H45 120.2
C46 C45 H45 120.2
C41 C46 C45 120.5(3)
C41 C46 H46 119.8
C45 C46 H46 119.8
C48 C47 C52 119.7(3)
C48 C47 P4 117.2(2)
C52 C47 P4 123.1(2)
C47 C48 C49 120.8(3)
C47 C48 H48 119.6
C49 C48 H48 119.6
C50 C49 C48 119.9(3)
C50 C49 H49 120.1
C48 C49 H49 120.1
C51 C50 C49 119.4(3)
C51 C50 H50 120.3
C49 C50 H50 120.3
C50 C51 C52 120.6(3)
C50 C51 H51 119.7
C52 C51 H51 119.7
C47 C52 C51 119.7(3)
C47 C52 H52 120.1
C51 C52 H52 120.1
C54 C53 C58 119.3(3)
C54 C53 P4 120.1(2)
C58 C53 P4 120.6(3)
C55 C54 C53 120.0(3)
C55 C54 H54 120.0
C53 C54 H54 120.0
C56 C55 C54 120.4(4)
C56 C55 H55 119.8
C54 C55 H55 119.8
C57 C56 C55 119.9(3)
C57 C56 H56 120.0
C55 C56 H56 120.0
C56 C57 C58 120.7(4)
C56 C57 H57 119.7
C58 C57 H57 119.7
C57 C58 C53 119.7(4)
C57 C58 H58 120.2
C53 C58 H58 120.2
O3 C59 C60 109.1(3)
O3 C59 H59A 109.9
C60 C59 H59A 109.9
O3 C59 H59B 109.9
C60 C59 H59B 109.9
H59A C59 H59B 108.3
C59 C60 H60A 109.5
C59 C60 H60B 109.5
H60A C60 H60B 109.5
C59 C60 H60C 109.5
H60A C60 H60C 109.5
H60B C60 H60C 109.5
O3 C61 C62 113.2(3)
O3 C61 H61A 108.9
C62 C61 H61A 108.9
O3 C61 H61B 108.9
C62 C61 H61B 108.9
H61A C61 H61B 107.7
C61 C62 H62A 109.5
C61 C62 H62B 109.5
H62A C62 H62B 109.5
C61 C62 H62C 109.5
H62A C62 H62C 109.5
H62B C62 H62C 109.5
O4 C63 C64 110.8(3)
O4 C63 H63A 109.5
C64 C63 H63A 109.5
O4 C63 H63B 109.5
C64 C63 H63B 109.5
H63A C63 H63B 108.1
C63 C64 H64A 109.5
C63 C64 H64B 109.5
H64A C64 H64B 109.5
C63 C64 H64C 109.5
H64A C64 H64C 109.5
H64B C64 H64C 109.5
O4 C65 C66 112.3(3)
O4 C65 H65A 109.1
C66 C65 H65A 109.1
O4 C65 H65B 109.1
C66 C65 H65B 109.1
H65A C65 H65B 107.9
C65 C66 H66A 109.5
C65 C66 H66B 109.5
H66A C66 H66B 109.5
C65 C66 H66C 109.5
H66A C66 H66C 109.5
H66B C66 H66C 109.5
O4 Li2 O3 111.2(2)
O4 Li2 S2B 110.5(3)
O3 Li2 S2B 115.5(3)
O4 Li2 B2A 108.5(5)
O3 Li2 B2A 119.8(5)
S2B Li2 B2A 4.5(6)
O4 Li2 B2B 109.3(7)
O3 Li2 B2B 113.7(8)
S2B Li2 B2B 95.6(8)
B2A Li2 B2B 92.8(9)
O4 Li2 S2A 107.8(2)
O3 Li2 S2A 114.8(2)
S2B Li2 S2A 96.0(2)
B2A Li2 S2A 93.1(4)
B2B Li2 S2A 1.6(7)
O4 Li2 H4BA 85.8(10)
O3 Li2 H4BA 143.5(9)
S2B Li2 H4BA 29.9(7)
B2A Li2 H4BA 26.0(4)
B2B Li2 H4BA 88.4(16)
S2A Li2 H4BA 88.0(14)
O4 Li2 H6BA 129.5(10)
O3 Li2 H6BA 94.1(7)
S2B Li2 H6BA 22.8(6)
B2A Li2 H6BA 26.7(2)
B2B Li2 H6BA 98.2(16)
S2A Li2 H6BA 99.1(14)
H4BA Li2 H6BA 52.6(5)
O4 Li2 H4BB 96(3)
O3 Li2 H4BB 139.7(10)
S2B Li2 H4BB 79(2)
B2A Li2 H4BB 75(2)
B2B Li2 H4BB 26.3(2)
S2A Li2 H4BB 25.4(8)
H4BA Li2 H4BB 64.1(18)
H6BA Li2 H4BB 90(3)
O4 Li2 H5BB 116(3)
O3 Li2 H5BB 88.2(9)
S2B Li2 H5BB 114(2)
B2A Li2 H5BB 112(2)
B2B Li2 H5BB 26.3(3)
S2A Li2 H5BB 27.1(8)
H4BA Li2 H5BB 114(2)
H6BA Li2 H5BB 107(3)
H4BB Li2 H5BB 52.5(4)

loop_
_geom_bond_atom_site_label_1
_geom_bond_atom_site_label_2
_geom_bond_distance
Cl1 C1 1.775(3)
S1A P1 1.996(3)
S1A Li1 2.504(6)
S1A H1BB 1.12(2)
S1A H2BB 1.15(3)
S1A H3BB 0.97(2)
B1A P2 1.896(16)
B1A Li1 2.500(18)
B1A H1BA 1.1000(10)
B1A H2BA 1.1001(10)
B1A H3BA 1.1000(10)
S1B P2 2.056(8)
S1B Li1 2.425(10)
S1B H1BA 1.13(3)
S1B H2BA 0.80(2)
S1B H3BA 1.33(2)
B1B P1 1.89(3)
B1B Li1 2.453(16)
B1B H1BB 1.1000(10)
B1B H2BB 1.1000(10)
B1B H3BB 1.1000(11)
P1 C1 1.722(3)
P1 C8 1.821(3)
P1 C2 1.827(3)
P2 C1 1.728(3)
P2 C20 1.815(3)
P2 C14 1.821(3)
O1 C26 1.423(4)
O1 C28 1.438(4)
O1 Li1 1.999(5)
O2 C30 1.388(5)
O2 C32 1.443(4)
O2 Li1 1.972(6)
C2 C7 1.384(4)
C2 C3 1.392(4)
C3 C4 1.385(5)
C3 H3 0.9500
C4 C5 1.378(5)
C4 H4 0.9500
C5 C6 1.383(5)
C5 H5 0.9500
C6 C7 1.384(5)
C6 H6 0.9500
C7 H7 0.9500
C8 C13 1.381(4)
C8 C9 1.396(4)
C9 C10 1.389(5)
C9 H9 0.9500
C10 C11 1.377(6)
C10 H10 0.9500
C11 C12 1.380(6)
C11 H11 0.9500
C12 C13 1.382(4)
C12 H12 0.9500
C13 H13 0.9500
C14 C15 1.374(4)
C14 C19 1.377(4)
C15 C16 1.377(5)
C15 H15 0.9500
C16 C17 1.378(5)
C16 H16 0.9500
C17 C18 1.378(5)
C17 H17 0.9500
C18 C19 1.389(4)
C18 H18 0.9500
C19 H19 0.9500
C20 C21 1.385(5)
C20 C25 1.408(4)
C21 C22 1.390(4)
C21 H21 0.9500
C22 C23 1.391(6)
C22 H22 0.9500
C23 C24 1.369(6)
C23 H23 0.9500
C24 C25 1.374(5)
C24 H24 0.9500
C25 H25 0.9500
C26 C27 1.492(5)
C26 H26A 0.9900
C26 H26B 0.9900
C27 H27A 0.9800
C27 H27B 0.9800
C27 H27C 0.9800
C28 C29 1.503(5)
C28 H28A 0.9900
C28 H28B 0.9900
C29 H29A 0.9800
C29 H29B 0.9800
C29 H29C 0.9800
C30 C31 1.436(7)
C30 H30A 0.9900
C30 H30B 0.9900
C31 H31A 0.9800
C31 H31B 0.9800
C31 H31C 0.9800
C32 C33 1.486(5)
C32 H32A 0.9900
C32 H32B 0.9900
C33 H33A 0.9800
C33 H33B 0.9800
C33 H33C 0.9800
Li1 H2BA 2.10(3)
Li1 H3BA 2.08(3)
Li1 H1BB 2.036(19)
Li1 H2BB 2.062(19)
Cl2 C34 1.777(3)
S2A P3 1.988(2)
S2A Li2 2.482(5)
S2A H4BB 1.08(3)
S2A H5BB 1.14(3)
S2A H6BB 1.05(2)
B2A P4 1.923(17)
B2A Li2 2.448(19)
B2A H4BA 1.1000(10)
B2A H5BA 1.0999(10)
B2A H6BA 1.0999(11)
S2B P4 2.021(7)
S2B Li2 2.445(8)
S2B H4BA 1.23(2)
S2B H5BA 1.07(3)
S2B H6BA 0.95(3)
B2B P3 1.94(3)
B2B Li2 2.460(18)
B2B H4BB 1.1000(10)
B2B H5BB 1.1000(11)
B2B H6BB 1.1000(11)
P3 C34 1.713(3)
P3 C41 1.823(3)
P3 C35 1.828(3)
P4 C34 1.736(3)
P4 C53 1.816(3)
P4 C47 1.823(3)
O3 C59 1.425(4)
O3 C61 1.451(4)
O3 Li2 1.987(5)
O4 C63 1.422(4)
O4 C65 1.429(4)
O4 Li2 1.965(5)
C35 C40 1.376(4)
C35 C36 1.394(4)
C36 C37 1.385(5)
C36 H36 0.9500
C37 C38 1.377(5)
C37 H37 0.9500
C38 C39 1.381(5)
C38 H38 0.9500
C39 C40 1.381(4)
C39 H39 0.9500
C40 H40 0.9500
C41 C46 1.383(4)
C41 C42 1.387(4)
C42 C43 1.387(4)
C42 H42 0.9500
C43 C44 1.386(6)
C43 H43 0.9500
C44 C45 1.380(6)
C44 H44 0.9500
C45 C46 1.390(5)
C45 H45 0.9500
C46 H46 0.9500
C47 C48 1.375(4)
C47 C52 1.380(4)
C48 C49 1.385(5)
C48 H48 0.9500
C49 C50 1.384(5)
C49 H49 0.9500
C50 C51 1.381(5)
C50 H50 0.9500
C51 C52 1.391(4)
C51 H51 0.9500
C52 H52 0.9500
C53 C54 1.385(4)
C53 C58 1.403(4)
C54 C55 1.384(4)
C54 H54 0.9500
C55 C56 1.379(6)
C55 H55 0.9500
C56 C57 1.374(6)
C56 H56 0.9500
C57 C58 1.380(5)
C57 H57 0.9500
C58 H58 0.9500
C59 C60 1.485(5)
C59 H59A 0.9900
C59 H59B 0.9900
C60 H60A 0.9800
C60 H60B 0.9800
C60 H60C 0.9800
C61 C62 1.495(5)
C61 H61A 0.9900
C61 H61B 0.9900
C62 H62A 0.9800
C62 H62B 0.9800
C62 H62C 0.9800
C63 C64 1.468(6)
C63 H63A 0.9900
C63 H63B 0.9900
C64 H64A 0.9800
C64 H64B 0.9800
C64 H64C 0.9800
C65 C66 1.494(5)
C65 H65A 0.9900
C65 H65B 0.9900
C66 H66A 0.9800
C66 H66B 0.9800
C66 H66C 0.9800
Li2 H4BA 1.96(4)
Li2 H6BA 2.14(5)
Li2 H4BB 2.062(19)
Li2 H5BB 2.050(19)

loop_
_geom_torsion_atom_site_label_1
_geom_torsion_atom_site_label_2
_geom_torsion_atom_site_label_3
_geom_torsion_atom_site_label_4
_geom_torsion
Li1 B1B P1 C1 -54.7(12)
Li1 B1B P1 C8 66.5(12)
Li1 B1B P1 C2 -179.3(7)
Li1 B1B P1 S1A 160(15)
Li1 S1A P1 C1 -54.1(2)
Li1 S1A P1 C8 69.0(2)
Li1 S1A P1 C2 -178.32(17)
Li1 S1A P1 B1B -19(14)
Li1 B1A P2 C1 -32.3(8)
Li1 B1A P2 C20 96.0(5)
Li1 B1A P2 C14 -153.2(4)
Li1 B1A P2 S1B -82(5)
Li1 S1B P2 C1 -48.0(4)
Li1 S1B P2 C20 83.7(3)
Li1 S1B P2 C14 -162.7(3)
Li1 S1B P2 B1A 86(5)
C8 P1 C1 P2 -122.1(2)
C2 P1 C1 P2 125.8(2)
B1B P1 C1 P2 -0.3(7)
S1A P1 C1 P2 1.7(3)
C8 P1 C1 Cl1 64.4(2)
C2 P1 C1 Cl1 -47.7(2)
B1B P1 C1 Cl1 -173.8(7)
S1A P1 C1 Cl1 -171.83(14)
C20 P2 C1 P1 -78.0(2)
C14 P2 C1 P1 170.68(19)
B1A P2 C1 P1 47.7(6)
S1B P2 C1 P1 55.4(3)
C20 P2 C1 Cl1 95.24(19)
C14 P2 C1 Cl1 -16.0(2)
B1A P2 C1 Cl1 -139.0(5)
S1B P2 C1 Cl1 -131.4(3)
C1 P1 C2 C7 -103.0(3)
C8 P1 C2 C7 141.0(3)
B1B P1 C2 C7 22.5(9)
S1A P1 C2 C7 23.7(3)
C1 P1 C2 C3 72.5(3)
C8 P1 C2 C3 -43.5(3)
B1B P1 C2 C3 -161.9(9)
S1A P1 C2 C3 -160.7(2)
C7 C2 C3 C4 -1.7(5)
P1 C2 C3 C4 -177.4(2)
C2 C3 C4 C5 -0.3(5)
C3 C4 C5 C6 2.6(5)
C4 C5 C6 C7 -2.8(5)
C5 C6 C7 C2 0.7(5)
C3 C2 C7 C6 1.5(5)
P1 C2 C7 C6 177.2(3)
C1 P1 C8 C13 15.0(3)
C2 P1 C8 C13 131.7(3)
B1B P1 C8 C13 -107.8(7)
S1A P1 C8 C13 -111.2(2)
C1 P1 C8 C9 -168.2(2)
C2 P1 C8 C9 -51.5(3)
B1B P1 C8 C9 68.9(7)
S1A P1 C8 C9 65.5(3)
C13 C8 C9 C10 0.2(5)
P1 C8 C9 C10 -176.6(2)
C8 C9 C10 C11 -0.7(5)
C9 C10 C11 C12 0.8(5)
C10 C11 C12 C13 -0.2(5)
C9 C8 C13 C12 0.4(5)
P1 C8 C13 C12 177.2(3)
C11 C12 C13 C8 -0.3(5)
C1 P2 C14 C15 -83.0(3)
C20 P2 C14 C15 159.8(3)
B1A P2 C14 C15 47.2(5)
S1B P2 C14 C15 38.3(4)
C1 P2 C14 C19 95.2(3)
C20 P2 C14 C19 -22.0(3)
B1A P2 C14 C19 -134.7(5)
S1B P2 C14 C19 -143.6(3)
C19 C14 C15 C16 0.3(6)
P2 C14 C15 C16 178.5(3)
C14 C15 C16 C17 0.4(7)
C15 C16 C17 C18 -0.6(6)
C16 C17 C18 C19 0.0(6)
C15 C14 C19 C18 -0.9(5)
P2 C14 C19 C18 -179.0(2)
C17 C18 C19 C14 0.7(5)
C1 P2 C20 C21 -15.2(3)
C14 P2 C20 C21 96.9(3)
B1A P2 C20 C21 -148.5(6)
S1B P2 C20 C21 -148.2(3)
C1 P2 C20 C25 165.3(2)
C14 P2 C20 C25 -82.6(3)
B1A P2 C20 C25 32.0(6)
S1B P2 C20 C25 32.3(4)
C25 C20 C21 C22 0.7(4)
P2 C20 C21 C22 -178.8(2)
C20 C21 C22 C23 -1.2(5)
C21 C22 C23 C24 1.0(5)
C22 C23 C24 C25 -0.4(5)
C23 C24 C25 C20 -0.1(5)
C21 C20 C25 C24 -0.1(4)
P2 C20 C25 C24 179.5(2)
C28 O1 C26 C27 -168.6(3)
Li1 O1 C26 C27 39.0(4)
C26 O1 C28 C29 76.4(4)
Li1 O1 C28 C29 -131.4(3)
C32 O2 C30 C31 -170.8(4)
Li1 O2 C30 C31 15.5(7)
C30 O2 C32 C33 -77.7(5)
Li1 O2 C32 C33 96.3(4)
C30 O2 Li1 O1 -63.9(5)
C32 O2 Li1 O1 123.1(3)
C30 O2 Li1 S1B 168.6(4)
C32 O2 Li1 S1B -4.4(4)
C30 O2 Li1 B1B 64.2(8)
C32 O2 Li1 B1B -108.8(7)
C30 O2 Li1 B1A 161.9(5)
C32 O2 Li1 B1A -11.2(5)
C30 O2 Li1 S1A 62.3(5)
C32 O2 Li1 S1A -110.8(3)
C26 O1 Li1 O2 -89.0(4)
C28 O1 Li1 O2 121.1(3)
C26 O1 Li1 S1B 36.5(4)
C28 O1 Li1 S1B -113.4(4)
C26 O1 Li1 B1B 144.1(8)
C28 O1 Li1 B1B -5.8(8)
C26 O1 Li1 B1A 36.4(6)
C28 O1 Li1 B1A -113.5(6)
C26 O1 Li1 S1A 147.8(3)
C28 O1 Li1 S1A -2.1(4)
P2 S1B Li1 O2 -113.4(4)
P2 S1B Li1 O1 121.0(3)
P2 S1B Li1 B1B 1.9(7)
P2 S1B Li1 B1A -59(4)
P2 S1B Li1 S1A 0.2(4)
P1 B1B Li1 O2 161.6(9)
P1 B1B Li1 O1 -72.1(13)
P1 B1B Li1 S1B 47.1(12)
P1 B1B Li1 B1A 54.1(12)
P1 B1B Li1 S1A -165(12)
P2 B1A Li1 O2 -124.6(6)
P2 B1A Li1 O1 107.7(6)
P2 B1A Li1 S1B 108(4)
P2 B1A Li1 B1B -11.8(8)
P2 B1A Li1 S1A -13.9(6)
P1 S1A Li1 O2 160.7(2)
P1 S1A Li1 O1 -75.1(3)
P1 S1A Li1 S1B 45.8(3)
P1 S1A Li1 B1B 14(11)
P1 S1A Li1 B1A 52.7(4)
Li2 B2B P3 C34 52.1(15)
Li2 B2B P3 C41 -70.1(14)
Li2 B2B P3 C35 177.1(9)
Li2 B2B P3 S2A 144(35)
Li2 S2A P3 C34 54.0(2)
Li2 S2A P3 C41 -69.25(19)
Li2 S2A P3 C35 177.94(16)
Li2 S2A P3 B2B -35(34)
Li2 B2A P4 C34 35.8(10)
Li2 B2A P4 C53 -93.0(8)
Li2 B2A P4 C47 154.6(6)
Li2 B2A P4 S2B 102(9)
Li2 S2B P4 C34 44.3(4)
Li2 S2B P4 C53 -87.2(4)
Li2 S2B P4 C47 159.7(3)
Li2 S2B P4 B2A -71(9)
C41 P3 C34 P4 124.1(2)
C35 P3 C34 P4 -122.8(2)
B2B P3 C34 P4 2.0(8)
S2A P3 C34 P4 0.3(2)
C41 P3 C34 Cl2 -64.7(2)
C35 P3 C34 Cl2 48.3(2)
B2B P3 C34 Cl2 173.2(8)
S2A P3 C34 Cl2 171.46(13)
C53 P4 C34 P3 77.3(2)
C47 P4 C34 P3 -170.80(19)
B2A P4 C34 P3 -50.0(7)
S2B P4 C34 P3 -54.8(3)
C53 P4 C34 Cl2 -93.63(19)
C47 P4 C34 Cl2 18.3(2)
B2A P4 C34 Cl2 139.1(6)
S2B P4 C34 Cl2 134.3(2)
C34 P3 C35 C40 101.7(3)
C41 P3 C35 C40 -141.5(3)
B2B P3 C35 C40 -25.1(10)
S2A P3 C35 C40 -24.2(3)
C34 P3 C35 C36 -73.7(3)
C41 P3 C35 C36 43.1(3)
B2B P3 C35 C36 159.5(10)
S2A P3 C35 C36 160.4(2)
C40 C35 C36 C37 2.2(5)
P3 C35 C36 C37 177.7(3)
C35 C36 C37 C38 0.6(5)
C36 C37 C38 C39 -3.3(6)
C37 C38 C39 C40 3.2(6)
C36 C35 C40 C39 -2.3(5)
P3 C35 C40 C39 -177.8(3)
C38 C39 C40 C35 -0.4(6)
C34 P3 C41 C46 -12.6(3)
C35 P3 C41 C46 -130.2(3)
B2B P3 C41 C46 112.4(7)
S2A P3 C41 C46 113.3(2)
C34 P3 C41 C42 171.4(2)
C35 P3 C41 C42 53.7(3)
B2B P3 C41 C42 -63.7(7)
S2A P3 C41 C42 -62.7(3)
C46 C41 C42 C43 -0.2(5)
P3 C41 C42 C43 175.8(2)
C41 C42 C43 C44 0.2(5)
C42 C43 C44 C45 0.2(5)
C43 C44 C45 C46 -0.6(6)
C42 C41 C46 C45 -0.1(5)
P3 C41 C46 C45 -176.2(3)
C44 C45 C46 C41 0.5(5)
C34 P4 C47 C48 77.7(3)
C53 P4 C47 C48 -164.7(3)
B2A P4 C47 C48 -49.1(6)
S2B P4 C47 C48 -45.2(4)
C34 P4 C47 C52 -100.2(3)
C53 P4 C47 C52 17.5(3)
B2A P4 C47 C52 133.0(6)
S2B P4 C47 C52 136.9(3)
C52 C47 C48 C49 -2.0(5)
P4 C47 C48 C49 180.0(3)
C47 C48 C49 C50 0.8(6)
C48 C49 C50 C51 0.6(6)
C49 C50 C51 C52 -0.7(5)
C48 C47 C52 C51 1.9(5)
P4 C47 C52 C51 179.8(2)
C50 C51 C52 C47 -0.6(5)
C34 P4 C53 C54 14.8(3)
C47 P4 C53 C54 -97.7(2)
B2A P4 C53 C54 146.8(6)
S2B P4 C53 C54 148.2(3)
C34 P4 C53 C58 -165.8(2)
C47 P4 C53 C58 81.7(3)
B2A P4 C53 C58 -33.7(6)
S2B P4 C53 C58 -32.4(3)
C58 C53 C54 C55 -0.6(4)
P4 C53 C54 C55 178.8(2)
C53 C54 C55 C56 1.3(5)
C54 C55 C56 C57 -1.1(5)
C55 C56 C57 C58 0.3(5)
C56 C57 C58 C53 0.3(5)
C54 C53 C58 C57 -0.1(4)
P4 C53 C58 C57 -179.6(2)
C61 O3 C59 C60 167.3(3)
Li2 O3 C59 C60 -41.0(4)
C59 O3 C61 C62 -77.2(4)
Li2 O3 C61 C62 131.7(3)
C65 O4 C63 C64 -174.1(3)
Li2 O4 C63 C64 1.5(5)
C63 O4 C65 C66 83.4(4)
Li2 O4 C65 C66 -92.4(4)
C63 O4 Li2 O3 57.1(4)
C65 O4 Li2 O3 -127.8(3)
C63 O4 Li2 S2B -173.4(3)
C65 O4 Li2 S2B 1.8(4)
C63 O4 Li2 B2A -169.2(5)
C65 O4 Li2 B2A 6.0(6)
C63 O4 Li2 B2B -69.3(9)
C65 O4 Li2 B2B 105.8(9)
C63 O4 Li2 S2A -69.6(4)
C65 O4 Li2 S2A 105.6(3)
C59 O3 Li2 O4 88.9(3)
C61 O3 Li2 O4 -122.2(3)
C59 O3 Li2 S2B -38.0(4)
C61 O3 Li2 S2B 110.9(3)
C59 O3 Li2 B2A -39.0(6)
C61 O3 Li2 B2A 110.0(6)
C59 O3 Li2 B2B -147.2(8)
C61 O3 Li2 B2B 1.7(9)
C59 O3 Li2 S2A -148.5(3)
C61 O3 Li2 S2A 0.5(4)
P4 S2B Li2 O4 115.3(4)
P4 S2B Li2 O3 -117.5(4)
P4 S2B Li2 B2A 52(7)
P4 S2B Li2 B2B 2.2(8)
P4 S2B Li2 S2A 3.7(4)
P4 B2A Li2 O4 120.7(8)
P4 B2A Li2 O3 -110.3(8)
P4 B2A Li2 S2B -121(8)
P4 B2A Li2 B2B 9.2(11)
P4 B2A Li2 S2A 10.8(9)
P3 B2B Li2 O4 -161.2(11)
P3 B2B Li2 O3 73.9(15)
P3 B2B Li2 S2B -47.1(15)
P3 B2B Li2 B2A -50.5(15)
P3 B2B Li2 S2A -152(32)
P3 S2A Li2 O4 -162.39(18)
P3 S2A Li2 O3 73.2(3)
P3 S2A Li2 S2B -48.5(3)
P3 S2A Li2 B2A -51.9(5)
P3 S2A Li2 B2B 27(30)
